data_7025099
loop_
_publ_author_name
'Han, Ying-Feng'
'Fei, Yue'
'Jin, Guo-Xin'

_publ_section_title
;
 Self-assembled half-sandwich Ir, Rh-based organometallic molecular boxes
 for reversible trapping of halocarbon molecules.
;
_journal_issue 16
_journal_name_full 'Dalton transactions (Cambridge, England : 2003)'
_journal_page_first 3976
_journal_page_last 3984
_journal_paper_doi 10.1039/b925098k
_journal_volume 39
_journal_year 2010
_chemical_formula_sum 'C104 H116 F12 N4 O28 Rh4 S4'
_chemical_formula_weight 2637.89
_chemical_name_systematic
;
?
;
_space_group_IT_number 2
_symmetry_cell_setting triclinic
_symmetry_space_group_name_Hall '-P 1'
_symmetry_space_group_name_H-M 'P -1'
_atom_sites_solution_hydrogens geom
_atom_sites_solution_primary direct
_atom_sites_solution_secondary difmap
_audit_creation_method SHELXL-97
_cell_angle_alpha 101.244(12)
_cell_angle_beta 97.315(12)
_cell_angle_gamma 110.118(11)
_cell_formula_units_Z 1
_cell_length_a 12.662(10)
_cell_length_b 16.174(13)
_cell_length_c 16.710(14)
_cell_measurement_reflns_used 761
_cell_measurement_temperature 173(2)
_cell_measurement_theta_max 21.590
_cell_measurement_theta_min 2.176
_cell_volume 3081(4)
_computing_cell_refinement 'Bruker SMART'
_computing_data_collection 'Bruker SMART'
_computing_data_reduction 'Bruker SHELXTL'
_computing_molecular_graphics 'Bruker SHELXTL'
_computing_publication_material 'Bruker SHELXTL'
_computing_structure_refinement 'SHELXL-97 (Sheldrick, 1997)'
_computing_structure_solution 'SHELXS-97 (Sheldrick, 1990)'
_diffrn_ambient_temperature 173(2)
_diffrn_measured_fraction_theta_full 0.979
_diffrn_measured_fraction_theta_max 0.979
_diffrn_measurement_device_type 'CCD area detector'
_diffrn_measurement_method 'phi and omega scans'
_diffrn_radiation_monochromator graphite
_diffrn_radiation_source 'fine-focus sealed tube'
_diffrn_radiation_type MoK\a
_diffrn_radiation_wavelength 0.71073
_diffrn_reflns_av_R_equivalents 0.0760
_diffrn_reflns_av_sigmaI/netI 0.1755
_diffrn_reflns_limit_h_max 15
_diffrn_reflns_limit_h_min -14
_diffrn_reflns_limit_k_max 19
_diffrn_reflns_limit_k_min -18
_diffrn_reflns_limit_l_max 19
_diffrn_reflns_limit_l_min -19
_diffrn_reflns_number 12809
_diffrn_reflns_theta_full 25.01
_diffrn_reflns_theta_max 25.01
_diffrn_reflns_theta_min 1.27
_diffrn_standards_decay_% 9.21
_exptl_absorpt_coefficient_mu 0.680
_exptl_absorpt_correction_T_max 0.9351
_exptl_absorpt_correction_T_min 0.9228
_exptl_absorpt_correction_type multi-scan
_exptl_absorpt_process_details sadabs
_exptl_crystal_colour red
_exptl_crystal_density_diffrn 1.422
_exptl_crystal_density_method 'not measured'
_exptl_crystal_description prism
_exptl_crystal_F_000 1344
_exptl_crystal_size_max 0.12
_exptl_crystal_size_mid 0.10
_exptl_crystal_size_min 0.10
_refine_diff_density_max 2.318
_refine_diff_density_min -2.298
_refine_diff_density_rms 0.179
_refine_ls_extinction_method none
_refine_ls_goodness_of_fit_ref 0.929
_refine_ls_hydrogen_treatment constr
_refine_ls_matrix_type full
_refine_ls_number_parameters 714
_refine_ls_number_reflns 10638
_refine_ls_number_restraints 0
_refine_ls_restrained_S_all 0.929
_refine_ls_R_factor_all 0.1586
_refine_ls_R_factor_gt 0.0962
_refine_ls_shift/su_max 0.006
_refine_ls_shift/su_mean 0.000
_refine_ls_structure_factor_coef Fsqd
_refine_ls_weighting_details 'calc w=1/[\s^2^(Fo^2^)+(0.1428P)^2^+0.0000P] where P=(Fo^2^+2Fc^2^)/3'
_refine_ls_weighting_scheme calc
_refine_ls_wR_factor_gt 0.2365
_refine_ls_wR_factor_ref 0.2587
_reflns_number_gt 5434
_reflns_number_total 10638
_reflns_threshold_expression >2sigma(I)
_cod_data_source_file b925098k.txt
_cod_data_source_block complex_4b
_cod_depositor_comments
;
The following automatic conversions were performed:

'_symmetry_cell_setting' value 'Triclinic' changed to 'triclinic'
according to /home/saulius/struct/CIF-dictionaries/cif_core.dic
dictionary named 'cif_core.dic' version 2.4.2 from 2011-04-26.

Automatic conversion script
Id: cif_fix_values 1891 2012-01-12 08:04:46Z andrius 
;
_cod_original_sg_symbol_H-M P-1
_cod_database_code 7025099

loop_
_symmetry_equiv_pos_as_xyz
'x, y, z'
'-x, -y, -z'

loop_
_atom_site_label
_atom_site_type_symbol
_atom_site_fract_x
_atom_site_fract_y
_atom_site_fract_z
_atom_site_U_iso_or_equiv
_atom_site_adp_type
_atom_site_occupancy
_atom_site_symmetry_multiplicity
_atom_site_calc_flag
_atom_site_refinement_flags
Rh1 Rh 0.13436(7) 0.25823(5) 0.12676(5) 0.0341(3) Uani 1 1 d .
Rh2 Rh 0.45315(7) 0.83194(5) 0.27460(5) 0.0334(3) Uani 1 1 d .
N1 N 0.2230(7) 0.2631(5) 0.2452(5) 0.033(2) Uani 1 1 d .
N2 N 0.5212(8) 0.8053(6) 0.3839(5) 0.035(2) Uani 1 1 d .
O1 O 0.2865(6) 0.3569(4) 0.1217(5) 0.043(2) Uani 1 1 d .
O2 O 0.0987(6) 0.3641(5) 0.1885(5) 0.0415(19) Uani 1 1 d .
O3 O 0.2993(6) 0.7327(4) 0.2759(4) 0.0335(17) Uani 1 1 d .
O4 O 0.4922(6) 0.7233(5) 0.2170(5) 0.0391(18) Uani 1 1 d .
O5 O 0.0489(10) 0.8430(7) 0.3049(7) 0.095(4) Uani 1 1 d .
O6 O -0.1263(10) 0.8414(8) 0.3426(8) 0.111(4) Uani 1 1 d .
O7 O -0.0737(12) 0.8911(9) 0.2240(6) 0.114(5) Uani 1 1 d .
O8 O 0.5706(13) 0.1546(8) 0.2734(9) 0.134(6) Uani 1 1 d .
O9 O 0.4576(11) 0.1395(13) 0.1388(10) 0.212(11) Uani 1 1 d .
O10 O 0.6178(10) 0.0997(7) 0.1396(8) 0.112(5) Uani 1 1 d .
F1 F -0.0365(10) 1.0388(7) 0.3678(8) 0.141(5) Uani 1 1 d .
F2 F 0.0925(10) 1.0008(8) 0.4401(7) 0.126(4) Uani 1 1 d .
F3 F 0.1184(11) 1.0434(8) 0.3305(9) 0.150(5) Uani 1 1 d .
F4 F 0.5957(8) 0.3215(5) 0.2268(6) 0.091(3) Uani 1 1 d .
F5 F 0.7479(11) 0.2936(10) 0.2279(11) 0.187(7) Uani 1 1 d .
F6 F 0.6510(13) 0.2798(7) 0.1147(7) 0.143(5) Uani 1 1 d .
S1 S -0.0360(3) 0.8807(3) 0.3017(2) 0.0624(10) Uani 1 1 d .
S2 S 0.5676(4) 0.1510(2) 0.1866(3) 0.0683(11) Uani 1 1 d .
C1 C 0.3239(9) 0.4408(8) 0.1472(7) 0.036(3) Uani 1 1 d .
C2 C 0.2669(9) 0.4944(7) 0.1883(6) 0.031(2) Uani 1 1 d .
C3 C 0.1532(9) 0.4493(7) 0.2010(7) 0.033(3) Uani 1 1 d .
C4 C 0.0919(9) 0.5053(7) 0.2320(7) 0.042(3) Uani 1 1 d .
C5 C -0.0242(10) 0.4632(8) 0.2387(10) 0.066(4) Uani 1 1 d .
H5 H -0.0587 0.3986 0.2249 0.080 Uiso 1 1 calc R
C6 C -0.0869(11) 0.5121(9) 0.2640(11) 0.087(6) Uani 1 1 d .
H6 H -0.1640 0.4823 0.2689 0.104 Uiso 1 1 calc R
C7 C -0.0356(11) 0.6095(9) 0.2836(12) 0.095(6) Uani 1 1 d .
H7 H -0.0787 0.6452 0.3004 0.114 Uiso 1 1 calc R
C8 C 0.0767(10) 0.6508(8) 0.2777(8) 0.053(4) Uani 1 1 d .
H8 H 0.1103 0.7153 0.2896 0.063 Uiso 1 1 calc R
C9 C 0.1422(9) 0.6003(7) 0.2547(7) 0.038(3) Uani 1 1 d .
C10 C 0.2623(9) 0.6474(7) 0.2493(6) 0.029(2) Uani 1 1 d .
C11 C 0.3226(9) 0.5939(7) 0.2136(6) 0.031(2) Uani 1 1 d .
C12 C 0.4368(8) 0.6393(7) 0.2018(6) 0.029(2) Uani 1 1 d .
C13 C 0.4956(10) 0.5826(8) 0.1616(8) 0.054(3) Uani 1 1 d .
C14 C 0.6106(12) 0.6270(10) 0.1557(10) 0.074(4) Uani 1 1 d .
H14 H 0.6467 0.6915 0.1740 0.088 Uiso 1 1 calc R
C15 C 0.6699(14) 0.5763(10) 0.1233(14) 0.121(8) Uani 1 1 d .
H15 H 0.7482 0.6042 0.1204 0.145 Uiso 1 1 calc R
C16 C 0.6093(14) 0.4800(11) 0.0942(13) 0.111(7) Uani 1 1 d .
H16 H 0.6499 0.4443 0.0722 0.133 Uiso 1 1 calc R
C17 C 0.4975(12) 0.4365(10) 0.0960(11) 0.083(5) Uani 1 1 d .
H17 H 0.4588 0.3729 0.0717 0.100 Uiso 1 1 calc R
C18 C 0.4404(9) 0.4884(8) 0.1352(7) 0.040(3) Uani 1 1 d .
C19 C 0.3191(10) 0.2453(8) 0.2514(7) 0.047(3) Uani 1 1 d .
H19 H 0.3507 0.2381 0.2031 0.057 Uiso 1 1 calc R
C20 C 0.3738(10) 0.2369(8) 0.3226(7) 0.043(3) Uani 1 1 d .
H20 H 0.4434 0.2267 0.3238 0.052 Uiso 1 1 calc R
C21 C 0.3282(9) 0.2431(7) 0.3943(6) 0.036(3) Uani 1 1 d .
C22 C 0.2320(10) 0.2649(8) 0.3899(7) 0.045(3) Uani 1 1 d .
H22 H 0.1998 0.2734 0.4377 0.054 Uiso 1 1 calc R
C23 C 0.1823(10) 0.2743(8) 0.3148(8) 0.046(3) Uani 1 1 d .
H23 H 0.1160 0.2894 0.3129 0.055 Uiso 1 1 calc R
C24 C 0.6302(9) 0.8099(7) 0.3978(7) 0.039(3) Uani 1 1 d .
H24 H 0.6745 0.8245 0.3571 0.047 Uiso 1 1 calc R
C25 C 0.6815(10) 0.7940(7) 0.4697(7) 0.039(3) Uani 1 1 d .
H25 H 0.7594 0.7992 0.4771 0.047 Uiso 1 1 calc R
C26 C 0.6202(10) 0.7710(7) 0.5292(8) 0.042(3) Uani 1 1 d .
C27 C 0.5068(11) 0.7643(8) 0.5143(7) 0.046(3) Uani 1 1 d .
H27 H 0.4611 0.7483 0.5540 0.055 Uiso 1 1 calc R
C28 C 0.4591(9) 0.7806(7) 0.4426(6) 0.036(3) Uani 1 1 d .
H28 H 0.3808 0.7745 0.4339 0.043 Uiso 1 1 calc R
C29 C -0.0089(9) 0.1330(8) 0.0989(7) 0.041(3) Uani 1 1 d .
C30 C -0.0340(10) 0.1891(7) 0.0507(7) 0.043(3) Uani 1 1 d .
C31 C 0.0460(9) 0.2102(7) -0.0024(7) 0.038(3) Uani 1 1 d .
C32 C 0.1249(11) 0.1637(7) 0.0140(7) 0.048(3) Uani 1 1 d .
C33 C 0.0897(9) 0.1160(7) 0.0758(6) 0.036(3) Uani 1 1 d .
C34 C -0.0764(10) 0.0934(8) 0.1599(8) 0.055(3) Uani 1 1 d .
H34A H -0.1028 0.1383 0.1902 0.082 Uiso 1 1 calc R
H34B H -0.0272 0.0778 0.1996 0.082 Uiso 1 1 calc R
H34C H -0.1431 0.0384 0.1295 0.082 Uiso 1 1 calc R
C35 C -0.1301(10) 0.2248(8) 0.0592(7) 0.051(3) Uani 1 1 d .
H35A H -0.1082 0.2846 0.0469 0.076 Uiso 1 1 calc R
H35B H -0.1430 0.2306 0.1163 0.076 Uiso 1 1 calc R
H35C H -0.2010 0.1822 0.0198 0.076 Uiso 1 1 calc R
C36 C 0.0519(11) 0.2651(8) -0.0614(7) 0.050(3) Uani 1 1 d .
H36A H 0.0433 0.2278 -0.1175 0.074 Uiso 1 1 calc R
H36B H 0.1264 0.3163 -0.0459 0.074 Uiso 1 1 calc R
H36C H -0.0101 0.2883 -0.0610 0.074 Uiso 1 1 calc R
C37 C 0.2217(11) 0.1705(8) -0.0256(8) 0.052(3) Uani 1 1 d .
H37A H 0.2822 0.2312 -0.0026 0.078 Uiso 1 1 calc R
H37B H 0.1967 0.1604 -0.0858 0.078 Uiso 1 1 calc R
H37C H 0.2516 0.1243 -0.0151 0.078 Uiso 1 1 calc R
C38 C 0.1373(11) 0.0538(8) 0.1053(9) 0.064(4) Uani 1 1 d .
H38A H 0.0862 -0.0093 0.0776 0.096 Uiso 1 1 calc R
H38B H 0.1441 0.0640 0.1658 0.096 Uiso 1 1 calc R
H38C H 0.2135 0.0652 0.0922 0.096 Uiso 1 1 calc R
C39 C 0.3775(10) 0.9075(7) 0.2137(7) 0.039(3) Uani 1 1 d .
C40 C 0.4291(11) 0.9576(7) 0.2988(8) 0.046(3) Uani 1 1 d .
C41 C 0.5446(12) 0.9774(8) 0.3131(8) 0.052(3) Uani 1 1 d .
C42 C 0.5752(11) 0.9399(8) 0.2365(9) 0.057(4) Uani 1 1 d .
C43 C 0.4684(10) 0.8965(8) 0.1748(7) 0.041(3) Uani 1 1 d .
C44 C 0.2531(11) 0.8753(10) 0.1718(7) 0.061(4) Uani 1 1 d .
H44A H 0.2093 0.8187 0.1853 0.092 Uiso 1 1 calc R
H44B H 0.2462 0.8643 0.1112 0.092 Uiso 1 1 calc R
H44C H 0.2227 0.9219 0.1915 0.092 Uiso 1 1 calc R
C45 C 0.3590(14) 0.9840(9) 0.3625(9) 0.077(5) Uani 1 1 d .
H45A H 0.3962 0.9875 0.4188 0.116 Uiso 1 1 calc R
H45B H 0.2806 0.9378 0.3482 0.116 Uiso 1 1 calc R
H45C H 0.3560 1.0433 0.3604 0.116 Uiso 1 1 calc R
C46 C 0.6309(12) 1.0292(9) 0.3909(9) 0.076(5) Uani 1 1 d .
H46A H 0.6497 1.0945 0.3973 0.114 Uiso 1 1 calc R
H46B H 0.7007 1.0161 0.3885 0.114 Uiso 1 1 calc R
H46C H 0.5998 1.0115 0.4385 0.114 Uiso 1 1 calc R
C47 C 0.6883(11) 0.9470(12) 0.2251(11) 0.099(6) Uani 1 1 d .
H47A H 0.7442 0.9810 0.2776 0.148 Uiso 1 1 calc R
H47B H 0.7082 0.9789 0.1816 0.148 Uiso 1 1 calc R
H47C H 0.6894 0.8858 0.2082 0.148 Uiso 1 1 calc R
C48 C 0.4511(13) 0.8473(10) 0.0860(8) 0.071(4) Uani 1 1 d .
H48A H 0.3788 0.7938 0.0705 0.107 Uiso 1 1 calc R
H48B H 0.5152 0.8278 0.0789 0.107 Uiso 1 1 calc R
H48C H 0.4477 0.8880 0.0501 0.107 Uiso 1 1 calc R
C49 C 0.0365(17) 0.9933(12) 0.3671(13) 0.091(5) Uani 1 1 d .
C50 C 0.6354(18) 0.2647(11) 0.1845(15) 0.110(8) Uani 1 1 d .
C51 C 0.066(2) 0.774(2) 0.515(3) 0.26(2) Uani 1 1 d .
O11 O -0.0628(19) 0.7542(12) 0.4669(10) 0.180(8) Uani 1 1 d .
C52 C 0.612(4) 0.523(3) 0.380(3) 0.37(3) Uani 1 1 d .
H52A H 0.6448 0.5801 0.3633 0.554 Uiso 1 1 calc R
H52B H 0.6008 0.4715 0.3336 0.554 Uiso 1 1 calc R
H52C H 0.6641 0.5235 0.4285 0.554 Uiso 1 1 calc R
O12 O 0.497(3) 0.5153(17) 0.402(3) 0.38(2) Uani 1 1 d .
O13 O 0.1144(13) 0.5441(8) 0.0085(7) 0.128(5) Uani 1 1 d .
O14 O 0.6744(8) 0.0105(7) 0.9979(6) 0.078(3) Uani 1 1 d .

loop_
_atom_site_aniso_label
_atom_site_aniso_U_11
_atom_site_aniso_U_22
_atom_site_aniso_U_33
_atom_site_aniso_U_23
_atom_site_aniso_U_13
_atom_site_aniso_U_12
Rh1 0.0353(6) 0.0226(5) 0.0472(6) 0.0095(4) 0.0273(5) 0.0076(4)
Rh2 0.0359(6) 0.0229(5) 0.0396(5) 0.0110(4) 0.0195(4) 0.0035(4)
N1 0.037(5) 0.027(5) 0.038(5) 0.006(4) 0.023(4) 0.010(4)
N2 0.047(6) 0.029(5) 0.036(5) 0.018(4) 0.025(5) 0.013(4)
O1 0.054(5) 0.013(4) 0.071(5) 0.013(4) 0.043(4) 0.013(4)
O2 0.025(4) 0.024(4) 0.072(5) 0.010(4) 0.028(4) -0.001(3)
O3 0.036(4) 0.019(4) 0.039(4) 0.001(3) 0.015(3) 0.003(3)
O4 0.034(4) 0.028(4) 0.055(5) 0.014(4) 0.023(4) 0.004(4)
O5 0.131(10) 0.069(7) 0.142(10) 0.056(7) 0.087(8) 0.069(7)
O6 0.091(8) 0.106(10) 0.150(11) 0.047(8) 0.085(8) 0.024(7)
O7 0.178(13) 0.131(11) 0.054(7) 0.012(7) 0.036(7) 0.087(10)
O8 0.204(15) 0.098(10) 0.194(14) 0.087(9) 0.162(12) 0.100(10)
O9 0.058(9) 0.29(2) 0.187(15) -0.140(15) -0.026(10) 0.064(12)
O10 0.128(10) 0.052(6) 0.200(12) 0.042(7) 0.139(10) 0.046(7)
F1 0.139(10) 0.095(8) 0.201(12) 0.002(8) 0.040(9) 0.078(8)
F2 0.122(10) 0.137(11) 0.088(8) 0.002(7) -0.011(7) 0.036(8)
F3 0.130(10) 0.110(9) 0.236(14) 0.098(10) 0.066(10) 0.039(8)
F4 0.120(7) 0.041(5) 0.129(7) 0.020(5) 0.070(6) 0.037(5)
F5 0.082(9) 0.161(13) 0.271(18) 0.006(12) 0.091(10) -0.002(8)
F6 0.274(16) 0.093(8) 0.136(9) 0.073(7) 0.141(11) 0.100(10)
S1 0.071(3) 0.062(2) 0.073(3) 0.022(2) 0.043(2) 0.036(2)
S2 0.087(3) 0.0327(19) 0.088(3) 0.0138(18) 0.052(2) 0.0160(19)
C1 0.035(7) 0.041(7) 0.043(7) 0.020(6) 0.027(6) 0.015(6)
C2 0.031(6) 0.023(6) 0.044(6) 0.011(5) 0.027(5) 0.008(5)
C3 0.034(6) 0.026(6) 0.050(7) 0.017(5) 0.023(6) 0.015(5)
C4 0.031(6) 0.030(6) 0.065(8) 0.005(6) 0.031(6) 0.009(5)
C5 0.031(7) 0.025(7) 0.135(13) 0.006(7) 0.042(8) 0.000(5)
C6 0.035(8) 0.048(9) 0.171(16) 0.002(10) 0.062(9) 0.008(7)
C7 0.039(8) 0.042(8) 0.199(19) 0.002(10) 0.061(11) 0.012(7)
C8 0.041(7) 0.037(7) 0.084(9) -0.001(6) 0.042(7) 0.019(6)
C9 0.029(6) 0.023(6) 0.065(8) 0.012(5) 0.025(6) 0.008(5)
C10 0.032(6) 0.021(6) 0.041(6) 0.016(5) 0.024(5) 0.011(5)
C11 0.028(6) 0.028(6) 0.039(6) 0.015(5) 0.016(5) 0.007(5)
C12 0.025(6) 0.022(6) 0.044(6) 0.018(5) 0.020(5) 0.005(5)
C13 0.040(7) 0.046(8) 0.087(10) 0.026(7) 0.047(7) 0.012(6)
C14 0.066(10) 0.052(9) 0.117(13) 0.034(9) 0.062(9) 0.019(8)
C15 0.068(11) 0.050(10) 0.27(3) 0.065(14) 0.109(14) 0.016(9)
C16 0.079(12) 0.076(12) 0.22(2) 0.056(14) 0.108(14) 0.039(10)
C17 0.068(10) 0.047(9) 0.159(16) 0.041(10) 0.081(11) 0.024(8)
C18 0.039(7) 0.038(7) 0.066(8) 0.033(6) 0.037(6) 0.023(6)
C19 0.047(8) 0.060(8) 0.041(7) 0.008(6) 0.025(6) 0.023(7)
C20 0.034(7) 0.048(7) 0.056(8) 0.010(6) 0.028(6) 0.021(6)
C21 0.037(7) 0.034(6) 0.035(6) 0.011(5) 0.011(5) 0.009(5)
C22 0.045(7) 0.047(7) 0.041(7) 0.003(6) 0.027(6) 0.015(6)
C23 0.034(7) 0.051(8) 0.059(8) 0.007(6) 0.028(6) 0.020(6)
C24 0.029(6) 0.037(7) 0.052(7) 0.015(6) 0.022(6) 0.007(5)
C25 0.034(7) 0.045(7) 0.042(7) 0.016(6) 0.020(6) 0.015(6)
C26 0.050(8) 0.022(6) 0.060(8) 0.011(5) 0.023(6) 0.016(5)
C27 0.057(8) 0.055(8) 0.037(7) 0.018(6) 0.031(6) 0.025(7)
C28 0.024(6) 0.051(7) 0.042(7) 0.016(6) 0.020(5) 0.019(5)
C29 0.035(7) 0.037(7) 0.037(7) 0.003(5) 0.011(6) 0.001(5)
C30 0.050(8) 0.029(6) 0.049(7) 0.014(5) 0.031(6) 0.004(6)
C31 0.038(7) 0.034(6) 0.038(6) 0.004(5) 0.021(5) 0.005(5)
C32 0.075(9) 0.028(6) 0.049(7) 0.012(5) 0.049(7) 0.017(6)
C33 0.035(7) 0.030(6) 0.034(6) 0.005(5) -0.001(5) 0.006(5)
C34 0.041(7) 0.041(8) 0.070(9) 0.021(7) 0.026(7) -0.007(6)
C35 0.038(7) 0.055(8) 0.052(8) 0.013(6) 0.018(6) 0.006(6)
C36 0.059(8) 0.040(7) 0.059(8) 0.021(6) 0.033(7) 0.019(6)
C37 0.067(9) 0.030(7) 0.078(9) 0.024(6) 0.051(7) 0.023(6)
C38 0.063(9) 0.041(8) 0.091(10) 0.016(7) 0.045(8) 0.015(7)
C39 0.048(7) 0.023(6) 0.054(7) 0.017(5) 0.032(6) 0.011(5)
C40 0.064(9) 0.009(5) 0.064(8) 0.013(5) 0.016(7) 0.011(6)
C41 0.062(9) 0.025(7) 0.048(8) 0.013(6) 0.005(7) -0.009(6)
C42 0.055(9) 0.030(7) 0.102(11) 0.043(7) 0.042(8) 0.014(6)
C43 0.043(7) 0.038(7) 0.042(7) 0.021(6) 0.012(6) 0.010(6)
C44 0.053(9) 0.088(11) 0.049(8) 0.023(7) 0.030(7) 0.025(8)
C45 0.129(14) 0.043(8) 0.080(10) 0.012(7) 0.069(10) 0.042(9)
C46 0.073(10) 0.033(8) 0.089(11) 0.006(8) 0.001(9) -0.009(7)
C47 0.045(9) 0.125(15) 0.171(17) 0.118(14) 0.058(10) 0.032(9)
C48 0.081(11) 0.093(12) 0.054(9) 0.023(8) 0.039(8) 0.040(10)
C49 0.091(14) 0.077(13) 0.110(15) 0.010(12) 0.038(13) 0.038(11)
C50 0.123(16) 0.047(10) 0.19(2) 0.033(12) 0.135(16) 0.029(10)
C51 0.10(2) 0.22(4) 0.41(5) -0.06(3) 0.01(3) 0.09(2)
O11 0.28(2) 0.173(16) 0.144(13) 0.064(12) 0.152(15) 0.097(17)
C52 0.51(8) 0.36(6) 0.29(5) -0.08(4) 0.12(5) 0.30(7)
O12 0.29(3) 0.15(2) 0.69(7) 0.02(3) 0.20(4) 0.08(2)
O13 0.249(16) 0.098(10) 0.089(8) 0.067(7) 0.064(9) 0.094(11)
O14 0.076(7) 0.087(8) 0.086(7) 0.013(6) 0.049(6) 0.043(6)

loop_
_atom_type_symbol
_atom_type_description
_atom_type_scat_dispersion_real
_atom_type_scat_dispersion_imag
_atom_type_scat_source
C C 0.0033 0.0016 'International Tables Vol C Tables 4.2.6.8 and 6.1.1.4'
H H 0.0000 0.0000 'International Tables Vol C Tables 4.2.6.8 and 6.1.1.4'
N N 0.0061 0.0033 'International Tables Vol C Tables 4.2.6.8 and 6.1.1.4'
O O 0.0106 0.0060 'International Tables Vol C Tables 4.2.6.8 and 6.1.1.4'
F F 0.0171 0.0103 'International Tables Vol C Tables 4.2.6.8 and 6.1.1.4'
S S 0.1246 0.1234 'International Tables Vol C Tables 4.2.6.8 and 6.1.1.4'
Rh Rh -1.1178 0.9187 'International Tables Vol C Tables 4.2.6.8 and 6.1.1.4'

loop_
_geom_angle_atom_site_label_1
_geom_angle_atom_site_label_2
_geom_angle_atom_site_label_3
_geom_angle
_geom_angle_site_symmetry_3
O2 Rh1 O1 85.4(3) .
O2 Rh1 N1 85.9(3) .
O1 Rh1 N1 85.2(3) .
O2 Rh1 C29 111.7(4) .
O1 Rh1 C29 161.5(4) .
N1 Rh1 C29 102.5(4) .
O2 Rh1 C30 94.3(4) .
O1 Rh1 C30 137.0(4) .
N1 Rh1 C30 137.7(4) .
C29 Rh1 C30 38.8(4) .
O2 Rh1 C33 151.2(4) .
O1 Rh1 C33 123.5(4) .
N1 Rh1 C33 95.5(4) .
C29 Rh1 C33 39.8(4) .
C30 Rh1 C33 65.6(4) .
O2 Rh1 C32 151.1(4) .
O1 Rh1 C32 95.3(4) .
N1 Rh1 C32 123.0(4) .
C29 Rh1 C32 66.3(4) .
C30 Rh1 C32 65.8(5) .
C33 Rh1 C32 39.1(4) .
O2 Rh1 C31 111.5(4) .
O1 Rh1 C31 101.8(4) .
N1 Rh1 C31 161.5(4) .
C29 Rh1 C31 66.1(4) .
C30 Rh1 C31 39.0(4) .
C33 Rh1 C31 66.3(4) .
C32 Rh1 C31 40.0(4) .
O3 Rh2 O4 84.7(3) .
O3 Rh2 N2 86.5(3) .
O4 Rh2 N2 82.7(3) .
O3 Rh2 C39 95.3(4) .
O4 Rh2 C39 126.2(4) .
N2 Rh2 C39 151.0(4) .
O3 Rh2 C40 106.6(4) .
O4 Rh2 C40 161.2(4) .
N2 Rh2 C40 112.5(4) .
C39 Rh2 C40 39.4(4) .
O3 Rh2 C43 120.5(4) .
O4 Rh2 C43 95.7(4) .
N2 Rh2 C43 152.8(4) .
C39 Rh2 C43 39.6(4) .
C40 Rh2 C43 65.6(5) .
O3 Rh2 C41 141.2(4) .
O4 Rh2 C41 134.2(5) .
N2 Rh2 C41 96.2(4) .
C39 Rh2 C41 64.8(5) .
C40 Rh2 C41 37.1(5) .
C43 Rh2 C41 65.5(4) .
O3 Rh2 C42 159.6(4) .
O4 Rh2 C42 99.1(4) .
N2 Rh2 C42 113.8(5) .
C39 Rh2 C42 66.2(5) .
C40 Rh2 C42 65.1(5) .
C43 Rh2 C42 39.4(5) .
C41 Rh2 C42 39.7(5) .
C23 N1 C19 116.3(10) .
C23 N1 Rh1 123.4(8) .
C19 N1 Rh1 119.9(7) .
C24 N2 C28 116.5(9) .
C24 N2 Rh2 119.9(7) .
C28 N2 Rh2 123.5(7) .
C1 O1 Rh1 131.1(7) .
C3 O2 Rh1 129.5(7) .
C10 O3 Rh2 130.8(6) .
C12 O4 Rh2 130.2(7) .
O7 S1 O5 114.9(7) .
O7 S1 O6 114.4(9) .
O5 S1 O6 113.6(7) .
O7 S1 C49 105.6(9) .
O5 S1 C49 103.6(8) .
O6 S1 C49 103.0(9) .
O10 S2 O8 121.1(8) .
O10 S2 O9 110.1(8) .
O8 S2 O9 114.7(9) .
O10 S2 C50 107.8(7) .
O8 S2 C50 104.5(9) .
O9 S2 C50 94.7(13) .
O1 C1 C2 126.9(10) .
O1 C1 C18 114.9(9) .
C2 C1 C18 118.2(10) .
C1 C2 C3 119.2(9) .
C1 C2 C11 120.1(9) .
C3 C2 C11 120.6(8) .
O2 C3 C2 127.2(9) .
O2 C3 C4 114.9(9) .
C2 C3 C4 117.9(9) .
C9 C4 C5 118.1(10) .
C9 C4 C3 122.3(10) .
C5 C4 C3 119.6(10) .
C6 C5 C4 122.1(11) .
C5 C6 C7 119.0(12) .
C8 C7 C6 119.2(11) .
C7 C8 C9 121.5(11) .
C8 C9 C4 119.9(10) .
C8 C9 C10 119.7(10) .
C4 C9 C10 120.3(9) .
O3 C10 C11 127.4(9) .
O3 C10 C9 114.1(8) .
C11 C10 C9 118.5(9) .
C10 C11 C12 119.1(9) .
C10 C11 C2 119.9(9) .
C12 C11 C2 120.9(9) .
O4 C12 C11 127.5(9) .
O4 C12 C13 114.2(9) .
C11 C12 C13 118.1(9) .
C18 C13 C14 121.6(11) .
C18 C13 C12 120.4(10) .
C14 C13 C12 117.9(11) .
C15 C14 C13 119.5(13) .
C14 C15 C16 117.4(13) .
C17 C16 C15 124.0(14) .
C16 C17 C18 117.9(14) .
C13 C18 C17 119.2(11) .
C13 C18 C1 122.1(10) .
C17 C18 C1 118.6(11) .
N1 C19 C20 123.7(10) .
C19 C20 C21 120.3(10) .
C22 C21 C20 116.7(10) .
C22 C21 C26 121.0(10) 2_666
C20 C21 C26 122.3(10) 2_666
C21 C22 C23 119.4(10) .
N1 C23 C22 123.4(10) .
N2 C24 C25 123.0(10) .
C26 C25 C24 120.5(11) .
C25 C26 C27 116.7(11) .
C25 C26 C21 121.9(11) 2_666
C27 C26 C21 121.3(11) 2_666
C28 C27 C26 121.2(11) .
N2 C28 C27 122.0(10) .
C30 C29 C33 107.6(10) .
C30 C29 C34 126.3(11) .
C33 C29 C34 126.0(11) .
C30 C29 Rh1 70.8(7) .
C33 C29 Rh1 70.6(6) .
C34 C29 Rh1 126.6(8) .
C29 C30 C31 110.4(10) .
C29 C30 C35 123.4(10) .
C31 C30 C35 126.1(11) .
C29 C30 Rh1 70.4(7) .
C31 C30 Rh1 71.6(7) .
C35 C30 Rh1 122.4(8) .
C30 C31 C36 128.8(11) .
C30 C31 C32 106.2(10) .
C36 C31 C32 125.0(10) .
C30 C31 Rh1 69.4(6) .
C36 C31 Rh1 125.9(8) .
C32 C31 Rh1 69.5(6) .
C33 C32 C37 128.6(11) .
C33 C32 C31 107.8(9) .
C37 C32 C31 123.6(10) .
C33 C32 Rh1 70.1(6) .
C37 C32 Rh1 123.4(9) .
C31 C32 Rh1 70.4(6) .
C32 C33 C29 108.0(10) .
C32 C33 C38 126.4(11) .
C29 C33 C38 125.4(11) .
C32 C33 Rh1 70.8(6) .
C29 C33 Rh1 69.6(6) .
C38 C33 Rh1 129.5(8) .
C40 C39 C43 106.9(10) .
C40 C39 C44 126.9(10) .
C43 C39 C44 126.1(11) .
C40 C39 Rh2 70.6(6) .
C43 C39 Rh2 70.6(6) .
C44 C39 Rh2 125.5(8) .
C41 C40 C39 109.9(11) .
C41 C40 C45 127.1(12) .
C39 C40 C45 123.0(12) .
C41 C40 Rh2 72.4(7) .
C39 C40 Rh2 70.0(6) .
C45 C40 Rh2 124.2(8) .
C40 C41 C42 109.4(11) .
C40 C41 C46 128.1(13) .
C42 C41 C46 122.4(14) .
C40 C41 Rh2 70.4(6) .
C42 C41 Rh2 70.5(6) .
C46 C41 Rh2 126.2(9) .
C47 C42 C43 127.6(14) .
C47 C42 C41 126.8(14) .
C43 C42 C41 105.5(11) .
C47 C42 Rh2 126.5(9) .
C43 C42 Rh2 69.1(6) .
C41 C42 Rh2 69.8(7) .
C39 C43 C42 108.3(10) .
C39 C43 C48 124.1(11) .
C42 C43 C48 127.6(12) .
C39 C43 Rh2 69.9(6) .
C42 C43 Rh2 71.5(6) .
C48 C43 Rh2 123.9(9) .
F2 C49 F1 114.3(16) .
F2 C49 F3 104.3(17) .
F1 C49 F3 101.1(16) .
F2 C49 S1 116.4(15) .
F1 C49 S1 109.6(13) .
F3 C49 S1 109.7(13) .
F6 C50 F4 112.4(17) .
F6 C50 F5 101.1(14) .
F4 C50 F5 103.2(17) .
F6 C50 S2 117.2(15) .
F4 C50 S2 114.3(10) .
F5 C50 S2 106.5(16) .

loop_
_geom_bond_atom_site_label_1
_geom_bond_atom_site_label_2
_geom_bond_distance
_geom_bond_site_symmetry_2
Rh1 O2 2.040(7) .
Rh1 O1 2.061(7) .
Rh1 N1 2.119(9) .
Rh1 C29 2.121(11) .
Rh1 C30 2.127(12) .
Rh1 C33 2.134(11) .
Rh1 C32 2.143(10) .
Rh1 C31 2.156(11) .
Rh2 O3 2.060(7) .
Rh2 O4 2.077(7) .
Rh2 N2 2.103(8) .
Rh2 C39 2.119(11) .
Rh2 C40 2.127(10) .
Rh2 C43 2.128(11) .
Rh2 C41 2.153(11) .
Rh2 C42 2.161(12) .
N1 C23 1.337(13) .
N1 C19 1.341(13) .
N2 C24 1.344(13) .
N2 C28 1.369(13) .
O1 C1 1.236(12) .
O2 C3 1.271(12) .
O3 C10 1.258(11) .
O4 C12 1.253(11) .
O5 S1 1.407(10) .
O6 S1 1.430(11) .
O7 S1 1.387(11) .
O8 S2 1.435(14) .
O9 S2 1.448(13) .
O10 S2 1.394(9) .
F1 C49 1.365(18) .
F2 C49 1.29(2) .
F3 C49 1.37(2) .
F4 C50 1.322(15) .
F5 C50 1.39(3) .
F6 C50 1.26(2) .
S1 C49 1.781(19) .
S2 C50 1.750(16) .
C1 C2 1.438(13) .
C1 C18 1.470(14) .
C2 C3 1.438(14) .
C2 C11 1.464(13) .
C3 C4 1.446(13) .
C4 C9 1.396(14) .
C4 C5 1.422(15) .
C5 C6 1.350(16) .
C6 C7 1.433(18) .
C7 C8 1.373(16) .
C8 C9 1.388(14) .
C9 C10 1.471(14) .
C10 C11 1.436(13) .
C11 C12 1.437(13) .
C12 C13 1.484(15) .
C13 C18 1.389(16) .
C13 C14 1.411(16) .
C14 C15 1.372(19) .
C15 C16 1.43(2) .
C16 C17 1.355(19) .
C17 C18 1.408(16) .
C19 C20 1.353(15) .
C20 C21 1.396(15) .
C21 C22 1.377(15) .
C21 C26 1.455(15) 2_666
C22 C23 1.389(16) .
C24 C25 1.403(15) .
C25 C26 1.368(15) .
C26 C27 1.388(15) .
C26 C21 1.455(15) 2_666
C27 C28 1.385(15) .
C29 C30 1.411(15) .
C29 C33 1.450(15) .
C29 C34 1.510(15) .
C30 C31 1.429(14) .
C30 C35 1.526(15) .
C31 C36 1.442(15) .
C31 C32 1.472(16) .
C32 C33 1.433(15) .
C32 C37 1.447(15) .
C33 C38 1.467(16) .
C39 C40 1.433(16) .
C39 C43 1.438(15) .
C39 C44 1.501(16) .
C40 C41 1.363(17) .
C40 C45 1.558(17) .
C41 C42 1.464(18) .
C41 C46 1.473(17) .
C42 C47 1.436(17) .
C42 C43 1.447(17) .
C43 C48 1.490(16) .
C51 O11 1.62(3) .
C52 O12 1.52(5) .
